data_7024466
loop_
_publ_author_name
'Li, Jingqiu'
'Li, Fuwei'
'Koh, Lip Lin'
'Hor, T. S. Andy'

_publ_section_title
;
 [Pt2(mu-SAz)(mu-S)]2+ (SAz = azolium thiolate) dication as an unusual
 source for quadruply bridging sulfide in [Ag2Pt2(mu-SAz)(mu4-S)]3+.
;
_journal_issue 9
_journal_name_full 'Dalton transactions (Cambridge, England : 2003)'
_journal_page_first 2441
_journal_page_last 2448
_journal_paper_doi 10.1039/b917404d
_journal_volume 39
_journal_year 2010
_chemical_formula_sum 'C85 H80 Ag2 Cl9 F12 N2 O13 P4 Pt2 S6'
_chemical_formula_weight 2806.68
_chemical_name_systematic
;
?
;
_space_group_IT_number 14
_symmetry_cell_setting monoclinic
_symmetry_space_group_name_Hall '-P 2yn'
_symmetry_space_group_name_H-M 'P 1 21/n 1'
_atom_sites_solution_hydrogens geom
_atom_sites_solution_primary direct
_atom_sites_solution_secondary difmap
_audit_creation_method SHELXL-97
_cell_angle_alpha 90.00
_cell_angle_beta 90.334(2)
_cell_angle_gamma 90.00
_cell_formula_units_Z 4
_cell_length_a 14.1043(7)
_cell_length_b 28.3587(15)
_cell_length_c 25.2420(13)
_cell_measurement_reflns_used 897
_cell_measurement_temperature 203(2)
_cell_measurement_theta_max 21.68
_cell_measurement_theta_min 2.69
_cell_volume 10096.1(9)
_computing_cell_refinement 'Bruker SMART'
_computing_data_collection 'Bruker SMART'
_computing_data_reduction 'Bruker SAINT'
_computing_molecular_graphics 'Bruker SHELXTL'
_computing_publication_material 'Bruker SHELXTL'
_computing_structure_refinement 'SHELXL-97 (Sheldrick, 1997)'
_computing_structure_solution 'SHELXS-97 (Sheldrick, 1990)'
_diffrn_ambient_temperature 203(2)
_diffrn_measured_fraction_theta_full 1.000
_diffrn_measured_fraction_theta_max 1.000
_diffrn_measurement_device_type 'CCD area detector'
_diffrn_measurement_method 'phi and omega scans'
_diffrn_radiation_monochromator graphite
_diffrn_radiation_source 'fine-focus sealed tube'
_diffrn_radiation_type MoK\a
_diffrn_radiation_wavelength 0.71073
_diffrn_reflns_av_R_equivalents 0.0643
_diffrn_reflns_av_sigmaI/netI 0.0678
_diffrn_reflns_limit_h_max 16
_diffrn_reflns_limit_h_min -16
_diffrn_reflns_limit_k_max 33
_diffrn_reflns_limit_k_min -33
_diffrn_reflns_limit_l_max 30
_diffrn_reflns_limit_l_min -23
_diffrn_reflns_number 59046
_diffrn_reflns_theta_full 25.00
_diffrn_reflns_theta_max 25.00
_diffrn_reflns_theta_min 1.61
_exptl_absorpt_coefficient_mu 3.651
_exptl_absorpt_correction_T_max 0.6684
_exptl_absorpt_correction_T_min 0.2965
_exptl_absorpt_correction_type multi-scan
_exptl_absorpt_process_details 'Sadabs, (Sheldrick 2001)'
_exptl_crystal_colour COLOURLESS
_exptl_crystal_density_diffrn 1.843
_exptl_crystal_density_meas ?
_exptl_crystal_density_method 'not measured'
_exptl_crystal_description BLOCK
_exptl_crystal_F_000 5480
_exptl_crystal_size_max 0.44
_exptl_crystal_size_mid 0.28
_exptl_crystal_size_min 0.12
_refine_diff_density_max 1.344
_refine_diff_density_min -1.010
_refine_diff_density_rms 0.132
_refine_ls_extinction_method none
_refine_ls_goodness_of_fit_ref 1.024
_refine_ls_hydrogen_treatment mixed
_refine_ls_matrix_type full
_refine_ls_number_parameters 1237
_refine_ls_number_reflns 17781
_refine_ls_number_restraints 71
_refine_ls_restrained_S_all 1.038
_refine_ls_R_factor_all 0.0653
_refine_ls_R_factor_gt 0.0427
_refine_ls_shift/su_max 0.004
_refine_ls_shift/su_mean 0.000
_refine_ls_structure_factor_coef Fsqd
_refine_ls_weighting_details 'calc w=1/[\s^2^(Fo^2^)+(0.0414P)^2^+1.8887P] where P=(Fo^2^+2Fc^2^)/3'
_refine_ls_weighting_scheme calc
_refine_ls_wR_factor_gt 0.0892
_refine_ls_wR_factor_ref 0.0964
_reflns_number_gt 13504
_reflns_number_total 17781
_reflns_threshold_expression >2sigma(I)
_cod_data_source_file b917404d.txt
_cod_data_source_block 7231
_cod_depositor_comments
;
The following automatic conversions were performed:

'_symmetry_cell_setting' value 'Monoclinic' changed to 'monoclinic'
according to /home/saulius/struct/CIF-dictionaries/cif_core.dic
dictionary named 'cif_core.dic' version 2.4.2 from
2011-04-26.

'_exptl_absorpt_correction_type' value 'Multi-scan'
changed to 'multi-scan' according to
/home/saulius/struct/CIF-dictionaries/cif_core.dic dictionary named
'cif_core.dic' version 2.4.2 from 2011-04-26.

Automatic conversion script
Id: cif_fix_values 1891 2012-01-12 08:04:46Z andrius 

The following automatic conversions were performed:

'_exptl_crystal_density_meas' value 'Not Measured' was changed to '?'
- the value is perceived as not measured.

Automatic conversion script
Id: cif_fix_values 3008 2015-01-20 13:52:24Z robertas 
;
_cod_original_sg_symbol_H-M P2(1)/n
_cod_database_code 7024466

loop_
_symmetry_equiv_pos_as_xyz
'x, y, z'
'-x+1/2, y+1/2, -z+1/2'
'-x, -y, -z'
'x-1/2, -y-1/2, z-1/2'

loop_
_atom_site_label
_atom_site_type_symbol
_atom_site_fract_x
_atom_site_fract_y
_atom_site_fract_z
_atom_site_U_iso_or_equiv
_atom_site_adp_type
_atom_site_occupancy
_atom_site_symmetry_multiplicity
_atom_site_calc_flag
_atom_site_refinement_flags
_atom_site_disorder_assembly
_atom_site_disorder_group
Pt1 Pt 1.033041(16) 0.760877(8) 0.669438(9) 0.01850(7) Uani 1 1 d . . .
Pt2 Pt 0.824693(16) 0.719173(8) 0.607969(9) 0.01859(7) Uani 1 1 d . . .
Ag1 Ag 0.85179(5) 0.70296(3) 0.76600(2) 0.0580(2) Uani 1 1 d . . .
Ag2 Ag 0.80452(4) 0.83102(2) 0.69171(2) 0.04246(15) Uani 1 1 d . . .
P1 P 1.07091(11) 0.77258(6) 0.75739(6) 0.0203(4) Uani 1 1 d . . .
P2 P 1.18389(11) 0.75326(6) 0.63778(6) 0.0221(4) Uani 1 1 d . . .
P3 P 0.79029(11) 0.69473(6) 0.52355(6) 0.0220(4) Uani 1 1 d . . .
P4 P 0.69694(11) 0.68556(6) 0.64929(6) 0.0219(4) Uani 1 1 d . . .
S1 S 0.87152(10) 0.75350(6) 0.68927(6) 0.0230(3) Uani 1 1 d . . .
S2 S 0.96935(10) 0.75417(6) 0.58215(6) 0.0228(3) Uani 1 1 d . . .
S3 S 0.74996(16) 0.67556(7) 0.88053(8) 0.0488(5) Uani 1 1 d . . .
C1 C 0.9339(4) 0.8140(2) 0.5628(2) 0.0319(16) Uani 1 1 d . . .
H1A H 0.8682 0.8140 0.5499 0.038 Uiso 1 1 calc R . .
H1B H 0.9383 0.8353 0.5933 0.038 Uiso 1 1 calc R . .
C2 C 0.9995(5) 0.8302(2) 0.5196(3) 0.0347(17) Uani 1 1 d . . .
H2A H 1.0636 0.8338 0.5343 0.042 Uiso 1 1 calc R . .
H2B H 1.0020 0.8060 0.4919 0.042 Uiso 1 1 calc R . .
C3 C 0.9256(5) 0.9092(3) 0.5187(3) 0.051(2) Uani 1 1 d . . .
H3 H 0.9065 0.9096 0.5543 0.061 Uiso 1 1 calc R . .
C4 C 0.9856(7) 0.8874(3) 0.4444(3) 0.076(3) Uani 1 1 d . . .
H4 H 1.0161 0.8694 0.4184 0.092 Uiso 1 1 calc R . .
C5 C 0.9494(8) 0.9300(4) 0.4383(4) 0.087(3) Uani 1 1 d . . .
H5 H 0.9502 0.9479 0.4069 0.104 Uiso 1 1 calc R . .
C6 C 0.8621(6) 0.9883(3) 0.4959(4) 0.088(4) Uani 1 1 d . . .
H6A H 0.7977 0.9869 0.4822 0.132 Uiso 1 1 calc R . .
H6B H 0.8956 1.0141 0.4791 0.132 Uiso 1 1 calc R . .
H6C H 0.8606 0.9935 0.5339 0.132 Uiso 1 1 calc R . .
N1 N 0.9701(4) 0.8746(2) 0.4961(2) 0.0422(16) Uani 1 1 d . . .
N2 N 0.9108(5) 0.9438(2) 0.4847(3) 0.059(2) Uani 1 1 d . . .
C1A C 0.9739(4) 0.8044(2) 0.7891(2) 0.0245(14) Uani 1 1 d . . .
C2A C 0.9505(4) 0.8495(2) 0.7714(3) 0.0300(16) Uani 1 1 d . . .
H2A1 H 0.9869 0.8640 0.7449 0.036 Uiso 1 1 calc R . .
C3A C 0.8739(5) 0.8732(2) 0.7927(3) 0.0358(17) Uani 1 1 d . . .
H3A H 0.8590 0.9037 0.7807 0.043 Uiso 1 1 calc R . .
C4A C 0.8195(5) 0.8526(3) 0.8313(3) 0.0419(19) Uani 1 1 d . . .
H4A H 0.7681 0.8692 0.8458 0.050 Uiso 1 1 calc R . .
C5A C 0.8400(5) 0.8081(3) 0.8486(3) 0.0394(18) Uani 1 1 d . . .
H5A H 0.8014 0.7939 0.8743 0.047 Uiso 1 1 calc R . .
C6A C 0.9176(4) 0.7835(2) 0.8287(2) 0.0272(15) Uani 1 1 d . . .
H6A1 H 0.9323 0.7533 0.8416 0.033 Uiso 1 1 calc R . .
C1B C 1.1728(4) 0.8104(2) 0.7710(2) 0.0228(14) Uani 1 1 d . . .
C2B C 1.1842(4) 0.8513(2) 0.7415(3) 0.0319(16) Uani 1 1 d . . .
H2B1 H 1.1403 0.8587 0.7146 0.038 Uiso 1 1 calc R . .
C3B C 1.2593(5) 0.8812(3) 0.7513(3) 0.0430(19) Uani 1 1 d . . .
H3B H 1.2652 0.9091 0.7315 0.052 Uiso 1 1 calc R . .
C4B C 1.3252(5) 0.8708(3) 0.7894(3) 0.046(2) Uani 1 1 d . . .
H4B H 1.3765 0.8913 0.7954 0.055 Uiso 1 1 calc R . .
C5B C 1.3166(5) 0.8308(3) 0.8187(3) 0.0398(19) Uani 1 1 d . . .
H5B H 1.3619 0.8238 0.8450 0.048 Uiso 1 1 calc R . .
C6B C 1.2411(4) 0.7999(3) 0.8100(3) 0.0329(16) Uani 1 1 d . . .
H6B1 H 1.2359 0.7722 0.8303 0.039 Uiso 1 1 calc R . .
C1C C 1.0835(4) 0.7186(2) 0.7945(2) 0.0240(14) Uani 1 1 d . . .
C2C C 1.0768(5) 0.6756(2) 0.7688(3) 0.0327(16) Uani 1 1 d . . .
H2C H 1.0660 0.6748 0.7320 0.039 Uiso 1 1 calc R . .
C3C C 1.0857(6) 0.6339(2) 0.7966(3) 0.049(2) Uani 1 1 d . . .
H3C H 1.0810 0.6049 0.7786 0.059 Uiso 1 1 calc R . .
C4C C 1.1014(6) 0.6345(3) 0.8506(3) 0.047(2) Uani 1 1 d . . .
H4C H 1.1082 0.6061 0.8693 0.057 Uiso 1 1 calc R . .
C5C C 1.1072(5) 0.6770(2) 0.8770(3) 0.0372(18) Uani 1 1 d . . .
H5C H 1.1172 0.6774 0.9138 0.045 Uiso 1 1 calc R . .
C6C C 1.0984(4) 0.7187(2) 0.8498(2) 0.0272(15) Uani 1 1 d . . .
H6C1 H 1.1023 0.7475 0.8682 0.033 Uiso 1 1 calc R . .
C1D C 1.1818(4) 0.7133(2) 0.5810(2) 0.0246(15) Uani 1 1 d . . .
C2D C 1.1353(4) 0.6701(2) 0.5867(3) 0.0310(16) Uani 1 1 d . . .
H2D H 1.1025 0.6635 0.6182 0.037 Uiso 1 1 calc R . .
C3D C 1.1372(5) 0.6372(2) 0.5467(3) 0.0361(17) Uani 1 1 d . . .
H3D H 1.1080 0.6077 0.5514 0.043 Uiso 1 1 calc R . .
C4D C 1.1819(5) 0.6474(3) 0.4997(3) 0.046(2) Uani 1 1 d . . .
H4D H 1.1842 0.6248 0.4725 0.056 Uiso 1 1 calc R . .
C5D C 1.2234(5) 0.6910(3) 0.4926(3) 0.049(2) Uani 1 1 d . . .
H5D H 1.2516 0.6985 0.4601 0.058 Uiso 1 1 calc R . .
C6D C 1.2237(5) 0.7239(3) 0.5332(3) 0.0348(17) Uani 1 1 d . . .
H6D H 1.2524 0.7534 0.5281 0.042 Uiso 1 1 calc R . .
C1E C 1.2713(4) 0.7268(2) 0.6824(2) 0.0255(15) Uani 1 1 d . . .
C2E C 1.3378(4) 0.7543(3) 0.7088(3) 0.0334(17) Uani 1 1 d . . .
H2E H 1.3401 0.7870 0.7026 0.040 Uiso 1 1 calc R . .
C3E C 1.4008(5) 0.7339(3) 0.7441(3) 0.0400(19) Uani 1 1 d . . .
H3E H 1.4450 0.7530 0.7620 0.048 Uiso 1 1 calc R . .
C4E C 1.4003(5) 0.6868(3) 0.7536(3) 0.0429(19) Uani 1 1 d . . .
H4E H 1.4440 0.6734 0.7774 0.051 Uiso 1 1 calc R . .
C5E C 1.3347(5) 0.6591(3) 0.7279(3) 0.044(2) Uani 1 1 d . . .
H5E H 1.3337 0.6264 0.7341 0.053 Uiso 1 1 calc R . .
C6E C 1.2700(5) 0.6789(3) 0.6927(3) 0.0367(17) Uani 1 1 d . . .
H6E H 1.2248 0.6596 0.6758 0.044 Uiso 1 1 calc R . .
C1F C 1.2361(4) 0.8075(2) 0.6140(2) 0.0249(15) Uani 1 1 d . . .
C2F C 1.1823(5) 0.8478(2) 0.6112(2) 0.0295(16) Uani 1 1 d . . .
H2F H 1.1187 0.8471 0.6219 0.035 Uiso 1 1 calc R . .
C3F C 1.2212(5) 0.8893(3) 0.5927(3) 0.0421(19) Uani 1 1 d . . .
H3F H 1.1838 0.9167 0.5906 0.050 Uiso 1 1 calc R . .
C4F C 1.3147(6) 0.8906(3) 0.5773(3) 0.046(2) Uani 1 1 d . . .
H4F H 1.3407 0.9191 0.5648 0.055 Uiso 1 1 calc R . .
C5F C 1.3709(5) 0.8506(3) 0.5798(3) 0.0420(19) Uani 1 1 d . . .
H5F H 1.4346 0.8518 0.5691 0.050 Uiso 1 1 calc R . .
C6F C 1.3323(5) 0.8092(3) 0.5982(3) 0.0363(17) Uani 1 1 d . . .
H6F H 1.3700 0.7819 0.6004 0.044 Uiso 1 1 calc R . .
C1G C 0.8582(4) 0.7252(2) 0.4718(2) 0.0257(15) Uani 1 1 d . . .
C2G C 0.8200(4) 0.7613(2) 0.4418(2) 0.0277(15) Uani 1 1 d . . .
H2G H 0.7581 0.7719 0.4486 0.033 Uiso 1 1 calc R . .
C3G C 0.8723(5) 0.7821(3) 0.4016(2) 0.0360(17) Uani 1 1 d . . .
H3G H 0.8455 0.8064 0.3811 0.043 Uiso 1 1 calc R . .
C4G C 0.9637(5) 0.7671(3) 0.3919(3) 0.0376(18) Uani 1 1 d . . .
H4G H 0.9996 0.7814 0.3650 0.045 Uiso 1 1 calc R . .
C5G C 1.0019(5) 0.7312(3) 0.4216(2) 0.0367(18) Uani 1 1 d . . .
H5G H 1.0639 0.7208 0.4149 0.044 Uiso 1 1 calc R . .
C6G C 0.9498(4) 0.7104(3) 0.4612(2) 0.0316(16) Uani 1 1 d . . .
H6G H 0.9767 0.6858 0.4813 0.038 Uiso 1 1 calc R . .
C1H C 0.6676(4) 0.7064(2) 0.5044(2) 0.0226(14) Uani 1 1 d . . .
C2H C 0.6312(4) 0.7509(2) 0.5168(2) 0.0260(15) Uani 1 1 d . . .
H2H H 0.6678 0.7724 0.5366 0.031 Uiso 1 1 calc R . .
C3H C 0.5409(5) 0.7632(2) 0.4999(3) 0.0323(16) Uani 1 1 d . . .
H3H H 0.5172 0.7934 0.5072 0.039 Uiso 1 1 calc R . .
C4H C 0.4865(5) 0.7317(3) 0.4730(3) 0.0368(18) Uani 1 1 d . . .
H4H H 0.4251 0.7403 0.4619 0.044 Uiso 1 1 calc R . .
C5H C 0.5205(5) 0.6874(3) 0.4616(3) 0.0355(17) Uani 1 1 d . . .
H5H H 0.4817 0.6657 0.4434 0.043 Uiso 1 1 calc R . .
C6H C 0.6105(4) 0.6745(2) 0.4767(2) 0.0311(16) Uani 1 1 d . . .
H6H H 0.6336 0.6443 0.4684 0.037 Uiso 1 1 calc R . .
C1I C 0.8200(4) 0.6343(2) 0.5100(2) 0.0251(15) Uani 1 1 d . . .
C2I C 0.8647(4) 0.6071(2) 0.5480(3) 0.0324(16) Uani 1 1 d . . .
H2I H 0.8735 0.6192 0.5823 0.039 Uiso 1 1 calc R . .
C3I C 0.8968(5) 0.5620(3) 0.5363(3) 0.0410(18) Uani 1 1 d . . .
H3I H 0.9264 0.5436 0.5626 0.049 Uiso 1 1 calc R . .
C4I C 0.8852(5) 0.5447(3) 0.4865(3) 0.048(2) Uani 1 1 d . . .
H4I H 0.9066 0.5141 0.4786 0.058 Uiso 1 1 calc R . .
C5I C 0.8429(5) 0.5712(3) 0.4476(3) 0.0396(18) Uani 1 1 d . . .
H5I H 0.8353 0.5588 0.4133 0.047 Uiso 1 1 calc R . .
C6I C 0.8118(5) 0.6155(2) 0.4590(2) 0.0318(16) Uani 1 1 d . . .
H6I H 0.7842 0.6338 0.4320 0.038 Uiso 1 1 calc R . .
C1J C 0.5976(4) 0.6580(2) 0.6151(2) 0.0219(14) Uani 1 1 d . . .
C2J C 0.5081(4) 0.6777(3) 0.6116(3) 0.0328(16) Uani 1 1 d . . .
H2J H 0.4974 0.7079 0.6259 0.039 Uiso 1 1 calc R . .
C3J C 0.4346(5) 0.6541(3) 0.5877(3) 0.0428(19) Uani 1 1 d . . .
H3J H 0.3742 0.6680 0.5855 0.051 Uiso 1 1 calc R . .
C4J C 0.4501(5) 0.6097(3) 0.5668(3) 0.045(2) Uani 1 1 d . . .
H4J H 0.3995 0.5932 0.5511 0.054 Uiso 1 1 calc R . .
C5J C 0.5386(5) 0.5892(3) 0.5689(3) 0.0413(19) Uani 1 1 d . . .
H5J H 0.5489 0.5593 0.5539 0.050 Uiso 1 1 calc R . .
C6J C 0.6126(5) 0.6134(2) 0.5933(3) 0.0340(17) Uani 1 1 d . . .
H6J H 0.6731 0.5996 0.5952 0.041 Uiso 1 1 calc R . .
C1K C 0.7323(4) 0.6382(2) 0.6940(2) 0.0253(15) Uani 1 1 d . . .
C2K C 0.8253(5) 0.6238(2) 0.6997(2) 0.0271(15) Uani 1 1 d . . .
H2K H 0.8736 0.6395 0.6813 0.033 Uiso 1 1 calc R . .
C3K C 0.8475(6) 0.5862(3) 0.7326(3) 0.044(2) Uani 1 1 d . . .
H3K H 0.9107 0.5761 0.7360 0.053 Uiso 1 1 calc R . .
C4K C 0.7777(6) 0.5638(3) 0.7600(3) 0.048(2) Uani 1 1 d . . .
H4K H 0.7934 0.5387 0.7827 0.057 Uiso 1 1 calc R . .
C5K C 0.6851(5) 0.5775(3) 0.7549(3) 0.0435(19) Uani 1 1 d . . .
H5K H 0.6375 0.5616 0.7737 0.052 Uiso 1 1 calc R . .
C6K C 0.6614(5) 0.6148(2) 0.7220(3) 0.0355(17) Uani 1 1 d . . .
H6K H 0.5979 0.6244 0.7185 0.043 Uiso 1 1 calc R . .
C1L C 0.6466(4) 0.7322(2) 0.6906(2) 0.0237(15) Uani 1 1 d . . .
C2L C 0.6207(4) 0.7743(2) 0.6653(3) 0.0319(16) Uani 1 1 d . . .
H2L H 0.6187 0.7762 0.6281 0.038 Uiso 1 1 calc R . .
C3L C 0.5982(5) 0.8130(2) 0.6961(3) 0.0400(18) Uani 1 1 d . . .
H3L H 0.5797 0.8413 0.6796 0.048 Uiso 1 1 calc R . .
C4L C 0.6024(5) 0.8107(3) 0.7505(3) 0.047(2) Uani 1 1 d . . .
H4L H 0.5886 0.8376 0.7709 0.056 Uiso 1 1 calc R . .
C5L C 0.6270(5) 0.7689(3) 0.7751(3) 0.041(2) Uani 1 1 d . . .
H5L H 0.6291 0.7673 0.8123 0.049 Uiso 1 1 calc R . .
C6L C 0.6486(4) 0.7293(2) 0.7451(3) 0.0282(16) Uani 1 1 d . . .
H6L H 0.6644 0.7007 0.7618 0.034 Uiso 1 1 calc R . .
C1W C 0.8980(6) 0.4464(4) 0.6486(4) 0.091(4) Uani 1 1 d . . .
H1W H 0.9484 0.4707 0.6479 0.109 Uiso 1 1 calc R . .
C3W C 0.0339(6) 0.4893(3) 0.8242(3) 0.057(2) Uani 1 1 d . . .
H3W H 0.0271 0.4976 0.7863 0.068 Uiso 1 1 calc R . .
Cl1S Cl 0.85848(17) 0.43984(8) 0.71619(9) 0.0688(7) Uani 1 1 d . . .
Cl2S Cl 0.94582(19) 0.39385(12) 0.62657(10) 0.0953(9) Uani 1 1 d . . .
Cl3S Cl 0.8050(3) 0.46583(13) 0.61049(15) 0.1457(17) Uani 1 1 d . . .
Cl7S Cl 0.14946(17) 0.50174(8) 0.84409(11) 0.0765(7) Uani 1 1 d . . .
Cl8S Cl 0.0127(2) 0.42894(9) 0.83100(12) 0.1007(10) Uani 1 1 d . . .
Cl9S Cl -0.0458(2) 0.52287(11) 0.86023(12) 0.0973(9) Uani 1 1 d . . .
C1S C 0.5929(6) 0.9207(3) 0.5048(3) 0.050(2) Uani 1 1 d . . .
C2S C 0.2162(6) 0.5347(3) 0.6790(3) 0.053(2) Uani 1 1 d . . .
C3S C 0.7685(7) 0.6231(5) 0.9239(4) 0.079(3) Uani 1 1 d . . .
C4S C 0.0575(8) 0.9825(4) 0.7021(5) 0.082(3) Uani 1 1 d . . .
F1 F 0.6371(4) 0.9500(2) 0.4723(2) 0.0886(18) Uani 1 1 d . . .
F2 F 0.5349(3) 0.89458(18) 0.47530(18) 0.0678(14) Uani 1 1 d . . .
F3 F 0.5375(4) 0.94610(19) 0.5356(2) 0.0821(17) Uani 1 1 d . . .
F4 F 0.2406(3) 0.54839(19) 0.7269(2) 0.0758(16) Uani 1 1 d . . .
F5 F 0.2678(4) 0.5592(2) 0.6447(2) 0.0919(18) Uani 1 1 d . . .
F6 F 0.2382(4) 0.48957(19) 0.6742(2) 0.0861(18) Uani 1 1 d . . .
F7 F 0.8498(5) 0.6231(4) 0.9414(3) 0.203(5) Uani 1 1 d U . .
F8 F 0.7076(4) 0.6266(3) 0.9629(2) 0.113(2) Uani 1 1 d U . .
F9 F 0.7501(7) 0.5857(3) 0.8957(4) 0.161(4) Uani 1 1 d U . .
F10 F 0.0573(8) 0.9647(3) 0.7493(3) 0.175(4) Uani 1 1 d . . .
F11 F 0.1418(5) 0.9746(3) 0.6847(5) 0.199(5) Uani 1 1 d . . .
F12 F 0.0492(4) 1.02807(19) 0.7062(2) 0.0898(18) Uani 1 1 d . . .
S1S S 0.67500(13) 0.88455(7) 0.54145(7) 0.0380(4) Uani 1 1 d . . .
S2S S 0.09041(13) 0.54426(6) 0.66664(7) 0.0368(4) Uani 1 1 d . . .
S3S S -0.02749(16) 0.95548(8) 0.65979(9) 0.0545(6) Uani 1 1 d . . .
O1S O 0.7273(3) 0.86069(19) 0.5011(2) 0.0544(15) Uani 1 1 d . . .
O2S O 0.7296(4) 0.91799(19) 0.5714(2) 0.0542(15) Uani 1 1 d . . .
O3S O 0.6154(4) 0.85508(17) 0.5733(2) 0.0487(14) Uani 1 1 d . . .
O4S O 0.0797(4) 0.59365(16) 0.6733(2) 0.0495(14) Uani 1 1 d . . .
O5S O 0.0760(4) 0.52681(19) 0.61433(19) 0.0559(15) Uani 1 1 d . . .
O6S O 0.0464(4) 0.51668(19) 0.7072(2) 0.0557(15) Uani 1 1 d . . .
O7S O 0.8225(4) 0.6684(2) 0.8410(2) 0.0598(16) Uani 1 1 d . . .
O8S O 0.7649(8) 0.7137(3) 0.9148(3) 0.157(4) Uani 1 1 d U . .
O9S O 0.6564(4) 0.6682(3) 0.8613(2) 0.091(2) Uani 1 1 d U . .
O10S O -0.0078(4) 0.90629(19) 0.6600(2) 0.0658(17) Uani 1 1 d . . .
O11S O -0.1131(4) 0.9678(2) 0.6868(4) 0.114(3) Uani 1 1 d . . .
O12S O -0.0143(8) 0.9773(3) 0.6115(3) 0.147(4) Uani 1 1 d . . .
O1W O 0.7482(4) 0.90238(18) 0.6790(2) 0.0439(13) Uani 1 1 d D . .
H1O H 0.731(5) 0.901(3) 0.6468(12) 0.053 Uiso 1 1 d D . .
H2O H 0.794(4) 0.921(2) 0.685(3) 0.053 Uiso 1 1 d D . .
Cl4S Cl 0.3979(4) 0.40952(18) 0.63508(16) 0.0616(11) Uani 0.794(5) 1 d PDU A 1
Cl5S Cl 0.3863(2) 0.47903(11) 0.55194(12) 0.0792(12) Uani 0.794(5) 1 d PDU A 1
Cl6S Cl 0.5652(3) 0.4535(2) 0.5955(3) 0.184(3) Uani 0.794(5) 1 d PDU A 1
C2W C 0.4442(5) 0.4613(3) 0.6094(4) 0.062(3) Uani 0.794(5) 1 d PD A 1
H2W H 0.4378 0.4866 0.6362 0.075 Uiso 0.794(5) 1 calc PR A 1
Cl4A Cl 0.409(2) 0.4151(10) 0.6391(9) 0.112(5) Uiso 0.206(5) 1 d PD A 2
Cl5A Cl 0.5324(13) 0.4501(7) 0.5592(5) 0.112(5) Uiso 0.206(5) 1 d PD A 2
Cl6A Cl 0.5334(11) 0.4921(6) 0.6608(5) 0.112(5) Uiso 0.206(5) 1 d PD A 2
C2WA C 0.4603(13) 0.4660(8) 0.6126(7) 0.100 Uiso 0.206(5) 1 d PD A 2
H2WA H 0.4106 0.4884 0.6009 0.120 Uiso 0.206(5) 1 calc PR A 2

loop_
_atom_site_aniso_label
_atom_site_aniso_U_11
_atom_site_aniso_U_22
_atom_site_aniso_U_33
_atom_site_aniso_U_23
_atom_site_aniso_U_13
_atom_site_aniso_U_12
Pt1 0.01678(12) 0.02253(14) 0.01618(13) -0.00049(10) -0.00066(9) -0.00157(10)
Pt2 0.01740(12) 0.02222(14) 0.01615(13) -0.00029(10) -0.00109(9) -0.00041(10)
Ag1 0.0593(4) 0.0872(5) 0.0275(3) 0.0154(3) -0.0071(3) -0.0354(4)
Ag2 0.0450(3) 0.0351(3) 0.0473(4) 0.0019(3) 0.0026(3) 0.0063(3)
P1 0.0202(8) 0.0229(9) 0.0176(8) -0.0010(7) -0.0007(7) -0.0015(7)
P2 0.0190(8) 0.0275(10) 0.0198(9) -0.0007(7) 0.0011(7) -0.0019(7)
P3 0.0215(8) 0.0278(10) 0.0167(8) -0.0013(7) -0.0032(7) 0.0014(7)
P4 0.0195(8) 0.0243(9) 0.0218(9) 0.0012(7) 0.0004(7) -0.0012(7)
S1 0.0169(8) 0.0333(10) 0.0187(8) -0.0043(7) -0.0006(6) -0.0014(7)
S2 0.0200(8) 0.0303(9) 0.0181(8) 0.0009(7) -0.0007(6) -0.0019(7)
S3 0.0658(15) 0.0433(12) 0.0375(12) 0.0060(9) 0.0108(10) 0.0024(11)
C1 0.025(4) 0.045(4) 0.025(4) 0.010(3) -0.005(3) -0.008(3)
C2 0.036(4) 0.037(4) 0.031(4) 0.009(3) -0.003(3) -0.008(3)
C3 0.044(5) 0.047(5) 0.061(6) 0.024(5) -0.014(4) -0.011(4)
C4 0.122(9) 0.058(7) 0.050(6) 0.032(5) -0.002(6) -0.022(6)
C5 0.118(10) 0.069(8) 0.074(8) 0.040(6) -0.005(7) -0.015(7)
C6 0.064(6) 0.049(6) 0.151(11) 0.041(6) -0.015(7) -0.005(5)
N1 0.048(4) 0.038(4) 0.041(4) 0.019(3) -0.012(3) -0.012(3)
N2 0.050(4) 0.044(5) 0.082(6) 0.028(4) -0.006(4) -0.007(4)
C1A 0.022(3) 0.032(4) 0.019(3) -0.009(3) 0.001(3) -0.004(3)
C2A 0.028(4) 0.021(4) 0.041(4) -0.003(3) 0.002(3) 0.001(3)
C3A 0.032(4) 0.032(4) 0.043(4) -0.010(3) -0.008(3) 0.005(3)
C4A 0.026(4) 0.064(6) 0.036(4) -0.014(4) 0.005(3) 0.012(4)
C5A 0.028(4) 0.057(5) 0.033(4) -0.006(4) 0.003(3) 0.000(4)
C6A 0.029(4) 0.037(4) 0.015(3) -0.002(3) -0.006(3) -0.003(3)
C1B 0.018(3) 0.029(4) 0.021(3) -0.007(3) -0.002(3) -0.007(3)
C2B 0.025(4) 0.038(4) 0.032(4) -0.001(3) 0.003(3) -0.005(3)
C3B 0.046(5) 0.028(4) 0.055(5) 0.003(4) 0.000(4) -0.013(4)
C4B 0.025(4) 0.053(5) 0.060(5) -0.010(4) -0.012(4) -0.015(4)
C5B 0.028(4) 0.061(6) 0.030(4) -0.011(4) -0.007(3) -0.002(4)
C6B 0.026(4) 0.041(4) 0.031(4) -0.001(3) -0.007(3) -0.007(3)
C1C 0.021(3) 0.023(3) 0.028(4) -0.003(3) 0.001(3) -0.001(3)
C2C 0.043(4) 0.033(4) 0.023(4) -0.004(3) 0.000(3) 0.005(3)
C3C 0.082(6) 0.017(4) 0.047(5) -0.004(3) -0.003(4) 0.004(4)
C4C 0.078(6) 0.027(4) 0.037(5) 0.007(4) 0.003(4) 0.000(4)
C5C 0.058(5) 0.035(4) 0.019(4) 0.002(3) -0.003(3) -0.006(4)
C6C 0.036(4) 0.023(3) 0.022(3) -0.002(3) -0.004(3) 0.001(3)
C1D 0.018(3) 0.033(4) 0.023(4) -0.009(3) -0.008(3) 0.005(3)
C2D 0.027(4) 0.037(4) 0.029(4) -0.002(3) -0.003(3) -0.001(3)
C3D 0.040(4) 0.034(4) 0.034(4) -0.003(3) -0.009(3) -0.001(3)
C4D 0.050(5) 0.056(5) 0.033(4) -0.025(4) -0.009(4) 0.001(4)
C5D 0.047(5) 0.076(6) 0.023(4) -0.016(4) 0.004(3) -0.001(4)
C6D 0.033(4) 0.042(4) 0.030(4) 0.003(3) 0.000(3) -0.006(3)
C1E 0.017(3) 0.040(4) 0.020(3) -0.001(3) 0.002(3) 0.003(3)
C2E 0.025(4) 0.038(4) 0.038(4) -0.008(3) -0.004(3) -0.001(3)
C3E 0.022(4) 0.062(6) 0.036(4) -0.017(4) -0.011(3) 0.003(4)
C4E 0.036(4) 0.054(5) 0.038(4) -0.002(4) -0.008(3) 0.011(4)
C5E 0.055(5) 0.040(5) 0.038(4) 0.003(4) -0.017(4) 0.001(4)
C6E 0.029(4) 0.043(5) 0.039(4) 0.002(3) -0.007(3) -0.008(3)
C1F 0.021(3) 0.034(4) 0.020(3) -0.006(3) 0.002(3) -0.006(3)
C2F 0.028(4) 0.030(4) 0.030(4) -0.004(3) -0.003(3) -0.001(3)
C3F 0.057(5) 0.034(4) 0.035(4) -0.002(3) -0.001(4) -0.001(4)
C4F 0.059(5) 0.045(5) 0.034(4) -0.001(4) 0.007(4) -0.028(4)
C5F 0.039(4) 0.043(5) 0.044(5) -0.007(4) 0.012(4) -0.010(4)
C6F 0.034(4) 0.038(4) 0.037(4) -0.006(3) 0.006(3) -0.005(3)
C1G 0.028(4) 0.034(4) 0.015(3) -0.002(3) -0.003(3) -0.005(3)
C2G 0.024(3) 0.034(4) 0.025(4) 0.003(3) -0.003(3) 0.001(3)
C3G 0.044(4) 0.044(4) 0.019(4) 0.010(3) -0.007(3) -0.004(4)
C4G 0.045(5) 0.047(5) 0.020(4) 0.007(3) 0.003(3) -0.007(4)
C5G 0.036(4) 0.055(5) 0.020(4) -0.007(3) 0.009(3) 0.004(4)
C6G 0.023(4) 0.052(5) 0.020(4) 0.000(3) -0.003(3) 0.001(3)
C1H 0.020(3) 0.029(4) 0.018(3) 0.000(3) -0.002(3) 0.000(3)
C2H 0.030(4) 0.028(4) 0.020(3) 0.003(3) -0.005(3) -0.003(3)
C3H 0.032(4) 0.032(4) 0.033(4) 0.002(3) 0.006(3) 0.003(3)
C4H 0.026(4) 0.051(5) 0.033(4) 0.012(3) -0.008(3) -0.002(3)
C5H 0.034(4) 0.038(4) 0.034(4) 0.000(3) -0.008(3) -0.005(3)
C6H 0.025(4) 0.041(4) 0.028(4) 0.001(3) -0.005(3) -0.001(3)
C1I 0.019(3) 0.033(4) 0.024(4) 0.001(3) 0.003(3) 0.003(3)
C2I 0.035(4) 0.029(4) 0.033(4) -0.002(3) -0.008(3) 0.003(3)
C3I 0.048(5) 0.035(4) 0.039(5) 0.005(4) -0.003(4) 0.010(4)
C4I 0.051(5) 0.031(4) 0.063(6) -0.008(4) 0.001(4) 0.012(4)
C5I 0.044(4) 0.039(5) 0.036(4) -0.015(4) 0.000(4) 0.003(4)
C6I 0.035(4) 0.038(4) 0.022(4) 0.001(3) -0.003(3) 0.005(3)
C1J 0.019(3) 0.029(4) 0.017(3) 0.000(3) 0.000(3) -0.009(3)
C2J 0.026(4) 0.040(4) 0.033(4) 0.003(3) 0.001(3) 0.004(3)
C3J 0.023(4) 0.065(6) 0.040(5) 0.003(4) -0.006(3) -0.005(4)
C4J 0.034(4) 0.057(6) 0.043(5) -0.001(4) -0.005(4) -0.027(4)
C5J 0.044(5) 0.035(4) 0.045(5) -0.006(4) 0.000(4) -0.015(4)
C6J 0.038(4) 0.035(4) 0.029(4) 0.003(3) -0.003(3) 0.001(3)
C1K 0.027(4) 0.029(4) 0.021(3) -0.004(3) -0.002(3) -0.005(3)
C2K 0.036(4) 0.025(4) 0.020(3) 0.002(3) 0.004(3) 0.011(3)
C3K 0.050(5) 0.043(5) 0.039(5) 0.008(4) -0.003(4) 0.023(4)
C4K 0.064(6) 0.038(5) 0.041(5) 0.018(4) -0.003(4) 0.011(4)
C5K 0.049(5) 0.040(5) 0.042(5) 0.015(4) 0.000(4) -0.013(4)
C6K 0.031(4) 0.033(4) 0.043(4) 0.008(3) 0.004(3) -0.001(3)
C1L 0.019(3) 0.029(4) 0.024(4) -0.005(3) 0.001(3) -0.004(3)
C2L 0.029(4) 0.029(4) 0.038(4) 0.002(3) 0.007(3) -0.003(3)
C3L 0.034(4) 0.026(4) 0.060(5) 0.003(4) 0.003(4) 0.002(3)
C4L 0.039(5) 0.041(5) 0.059(6) -0.022(4) 0.006(4) 0.001(4)
C5L 0.025(4) 0.066(6) 0.033(4) -0.015(4) 0.007(3) -0.003(4)
C6L 0.012(3) 0.040(4) 0.032(4) 0.001(3) -0.001(3) 0.003(3)
C1W 0.053(6) 0.082(7) 0.138(10) 0.076(7) -0.048(6) -0.047(5)
C3W 0.073(6) 0.058(6) 0.039(5) 0.008(4) -0.008(4) 0.001(5)
Cl1S 0.0834(17) 0.0569(15) 0.0660(15) -0.0027(12) -0.0009(13) -0.0189(13)
Cl2S 0.0719(18) 0.150(3) 0.0643(17) -0.0101(17) 0.0017(14) -0.0208(19)
Cl3S 0.142(3) 0.122(3) 0.173(4) 0.091(3) -0.091(3) -0.054(2)
Cl7S 0.0643(15) 0.0548(15) 0.110(2) 0.0083(14) -0.0031(14) -0.0082(12)
Cl8S 0.122(2) 0.0555(16) 0.124(2) 0.0185(16) -0.059(2) -0.0257(16)
Cl9S 0.0786(19) 0.118(2) 0.095(2) 0.0198(18) 0.0088(16) 0.0360(17)
C1S 0.053(5) 0.057(6) 0.041(5) -0.002(4) -0.008(4) -0.003(4)
C2S 0.049(5) 0.053(6) 0.057(6) -0.008(5) -0.007(4) -0.008(4)
C3S 0.059(7) 0.141(12) 0.037(6) 0.013(6) 0.013(5) -0.008(7)
C4S 0.072(8) 0.060(7) 0.113(10) 0.001(7) -0.004(7) -0.004(6)
F1 0.090(4) 0.090(4) 0.086(4) 0.049(3) -0.023(3) -0.018(3)
F2 0.055(3) 0.092(4) 0.056(3) -0.008(3) -0.021(3) 0.002(3)
F3 0.103(4) 0.074(4) 0.068(4) -0.015(3) -0.008(3) 0.041(3)
F4 0.064(3) 0.090(4) 0.073(4) -0.015(3) -0.029(3) -0.013(3)
F5 0.061(3) 0.105(5) 0.110(5) 0.004(4) 0.031(3) -0.016(3)
F6 0.070(4) 0.060(4) 0.128(5) -0.017(3) -0.019(3) 0.021(3)
F7 0.081(5) 0.426(15) 0.102(6) 0.135(8) 0.009(4) 0.065(7)
F8 0.090(4) 0.195(7) 0.055(4) 0.063(4) 0.024(3) 0.020(4)
F9 0.233(10) 0.092(6) 0.160(8) 0.051(5) 0.069(7) 0.041(6)
F10 0.317(13) 0.113(6) 0.094(6) 0.025(5) -0.096(7) -0.052(7)
F11 0.054(5) 0.168(9) 0.375(16) -0.108(9) -0.016(7) 0.010(5)
F12 0.075(4) 0.048(3) 0.146(6) -0.009(3) -0.018(4) -0.011(3)
S1S 0.0417(11) 0.0363(11) 0.0358(11) -0.0008(8) -0.0066(9) -0.0023(9)
S2S 0.0461(11) 0.0317(10) 0.0328(10) -0.0015(8) 0.0010(8) -0.0036(9)
S3S 0.0645(15) 0.0428(13) 0.0562(14) 0.0143(11) -0.0015(11) -0.0044(11)
O1S 0.040(3) 0.063(4) 0.061(4) -0.013(3) 0.006(3) 0.002(3)
O2S 0.063(4) 0.055(4) 0.045(3) 0.004(3) -0.014(3) -0.012(3)
O3S 0.056(3) 0.037(3) 0.054(3) 0.008(3) 0.000(3) -0.007(3)
O4S 0.070(4) 0.027(3) 0.052(3) -0.005(2) 0.009(3) 0.000(3)
O5S 0.079(4) 0.053(4) 0.035(3) -0.016(3) -0.013(3) 0.006(3)
O6S 0.052(3) 0.061(4) 0.054(4) 0.022(3) 0.001(3) -0.016(3)
O7S 0.064(4) 0.076(4) 0.040(3) 0.019(3) 0.021(3) 0.004(3)
O8S 0.246(11) 0.097(6) 0.131(7) -0.068(5) 0.100(7) -0.080(7)
O9S 0.056(4) 0.158(7) 0.059(4) 0.034(4) 0.004(3) 0.030(4)
O10S 0.080(4) 0.042(4) 0.076(4) 0.003(3) 0.011(3) 0.011(3)
O11S 0.049(4) 0.063(5) 0.232(10) -0.057(5) 0.001(5) 0.002(4)
O12S 0.289(12) 0.087(6) 0.064(5) 0.039(4) -0.029(6) -0.078(7)
O1W 0.054(4) 0.039(3) 0.039(3) 0.003(3) -0.006(3) 0.001(3)
Cl4S 0.080(3) 0.056(2) 0.0486(18) 0.0048(14) -0.0045(16) -0.0138(15)
Cl5S 0.107(3) 0.073(2) 0.057(2) 0.0099(16) -0.0072(18) -0.0175(19)
Cl6S 0.061(3) 0.172(5) 0.319(8) 0.153(5) -0.013(4) 0.000(3)
C2W 0.053(7) 0.053(7) 0.081(9) 0.003(6) -0.002(6) -0.012(6)

loop_
_atom_type_symbol
_atom_type_description
_atom_type_scat_dispersion_real
_atom_type_scat_dispersion_imag
_atom_type_scat_source
C C 0.0033 0.0016 'International Tables Vol C Tables 4.2.6.8 and 6.1.1.4'
H H 0.0000 0.0000 'International Tables Vol C Tables 4.2.6.8 and 6.1.1.4'
N N 0.0061 0.0033 'International Tables Vol C Tables 4.2.6.8 and 6.1.1.4'
O O 0.0106 0.0060 'International Tables Vol C Tables 4.2.6.8 and 6.1.1.4'
F F 0.0171 0.0103 'International Tables Vol C Tables 4.2.6.8 and 6.1.1.4'
P P 0.1023 0.0942 'International Tables Vol C Tables 4.2.6.8 and 6.1.1.4'
S S 0.1246 0.1234 'International Tables Vol C Tables 4.2.6.8 and 6.1.1.4'
Ag Ag -0.8971 1.1015 'International Tables Vol C Tables 4.2.6.8 and 6.1.1.4'
Pt Pt -1.7033 8.3905 'International Tables Vol C Tables 4.2.6.8 and 6.1.1.4'
Cl Cl 0.1484 0.1585 'International Tables Vol C Tables 4.2.6.8 and 6.1.1.4'

loop_
_geom_angle_atom_site_label_1
_geom_angle_atom_site_label_2
_geom_angle_atom_site_label_3
_geom_angle
P2 Pt1 P1 98.01(6)
P2 Pt1 S1 166.67(6)
P1 Pt1 S1 91.56(5)
P2 Pt1 S2 90.91(5)
P1 Pt1 S2 170.61(5)
S1 Pt1 S2 80.14(5)
P3 Pt2 P4 97.74(6)
P3 Pt2 S1 171.80(6)
P4 Pt2 S1 89.58(5)
P3 Pt2 S2 92.81(5)
P4 Pt2 S2 168.83(5)
S1 Pt2 S2 80.16(5)
O7S Ag1 S1 169.99(16)
O1W Ag2 S1 169.94(14)
C1C P1 C1B 109.0(3)
C1C P1 C1A 105.3(3)
C1B P1 C1A 102.6(3)
C1C P1 Pt1 113.6(2)
C1B P1 Pt1 116.4(2)
C1A P1 Pt1 108.8(2)
C1F P2 C1E 106.2(3)
C1F P2 C1D 105.8(3)
C1E P2 C1D 103.6(3)
C1F P2 Pt1 114.7(2)
C1E P2 Pt1 116.7(2)
C1D P2 Pt1 108.8(2)
C1I P3 C1H 110.1(3)
C1I P3 C1G 100.9(3)
C1H P3 C1G 102.9(3)
C1I P3 Pt2 114.7(2)
C1H P3 Pt2 112.8(2)
C1G P3 Pt2 114.2(2)
C1J P4 C1K 100.6(3)
C1J P4 C1L 106.4(3)
C1K P4 C1L 106.6(3)
C1J P4 Pt2 124.6(2)
C1K P4 Pt2 112.0(2)
C1L P4 Pt2 105.5(2)
Pt1 S1 Pt2 96.80(5)
Pt1 S1 Ag2 107.93(6)
Pt2 S1 Ag2 107.00(6)
Pt1 S1 Ag1 109.83(6)
Pt2 S1 Ag1 114.66(7)
Ag2 S1 Ag1 118.34(6)
C1 S2 Pt2 103.1(2)
C1 S2 Pt1 105.9(2)
Pt2 S2 Pt1 95.73(5)
O8S S3 O9S 117.4(6)
O8S S3 O7S 115.5(4)
O9S S3 O7S 113.8(4)
O8S S3 C3S 103.5(6)
O9S S3 C3S 102.2(5)
O7S S3 C3S 101.2(4)
C2 C1 S2 107.9(5)
C2 C1 H1A 110.1
S2 C1 H1A 110.1
C2 C1 H1B 110.1
S2 C1 H1B 110.1
H1A C1 H1B 108.4
N1 C2 C1 112.6(6)
N1 C2 H2A 109.1
C1 C2 H2A 109.1
N1 C2 H2B 109.1
C1 C2 H2B 109.1
H2A C2 H2B 107.8
N1 C3 N2 110.6(8)
N1 C3 H3 124.7
N2 C3 H3 124.7
C5 C4 N1 106.9(10)
C5 C4 H4 126.6
N1 C4 H4 126.6
C4 C5 N2 108.6(9)
C4 C5 H5 125.7
N2 C5 H5 125.7
N2 C6 H6A 109.5
N2 C6 H6B 109.5
H6A C6 H6B 109.5
N2 C6 H6C 109.5
H6A C6 H6C 109.5
H6B C6 H6C 109.5
C3 N1 C4 107.2(7)
C3 N1 C2 128.0(7)
C4 N1 C2 124.8(8)
C3 N2 C5 106.7(8)
C3 N2 C6 125.9(9)
C5 N2 C6 127.4(8)
C2A C1A C6A 118.5(6)
C2A C1A P1 119.3(5)
C6A C1A P1 122.0(5)
C3A C2A C1A 120.4(6)
C3A C2A H2A1 119.8
C1A C2A H2A1 119.8
C4A C3A C2A 120.6(7)
C4A C3A H3A 119.7
C2A C3A H3A 119.7
C5A C4A C3A 120.1(7)
C5A C4A H4A 120.0
C3A C4A H4A 120.0
C4A C5A C6A 120.8(7)
C4A C5A H5A 119.6
C6A C5A H5A 119.6
C5A C6A C1A 119.5(7)
C5A C6A H6A1 120.2
C1A C6A H6A1 120.2
C2B C1B C6B 118.0(6)
C2B C1B P1 118.9(5)
C6B C1B P1 123.0(5)
C3B C2B C1B 120.6(6)
C3B C2B H2B1 119.7
C1B C2B H2B1 119.7
C4B C3B C2B 120.9(7)
C4B C3B H3B 119.5
C2B C3B H3B 119.5
C5B C4B C3B 119.9(7)
C5B C4B H4B 120.0
C3B C4B H4B 120.0
C4B C5B C6B 120.6(7)
C4B C5B H5B 119.7
C6B C5B H5B 119.7
C5B C6B C1B 119.8(6)
C5B C6B H6B1 120.1
C1B C6B H6B1 120.1
C2C C1C C6C 118.4(6)
C2C C1C P1 119.8(5)
C6C C1C P1 121.7(5)
C3C C2C C1C 120.7(6)
C3C C2C H2C 119.7
C1C C2C H2C 119.7
C4C C3C C2C 120.3(7)
C4C C3C H3C 119.9
C2C C3C H3C 119.9
C3C C4C C5C 119.9(7)
C3C C4C H4C 120.1
C5C C4C H4C 120.1
C6C C5C C4C 120.4(6)
C6C C5C H5C 119.8
C4C C5C H5C 119.8
C5C C6C C1C 120.3(6)
C5C C6C H6C1 119.8
C1C C6C H6C1 119.8
C6D C1D C2D 118.9(6)
C6D C1D P2 123.1(5)
C2D C1D P2 117.9(5)
C3D C2D C1D 120.5(6)
C3D C2D H2D 119.7
C1D C2D H2D 119.7
C2D C3D C4D 120.0(7)
C2D C3D H3D 120.0
C4D C3D H3D 120.0
C5D C4D C3D 119.7(7)
C5D C4D H4D 120.1
C3D C4D H4D 120.1
C4D C5D C6D 120.5(7)
C4D C5D H5D 119.7
C6D C5D H5D 119.7
C1D C6D C5D 120.1(7)
C1D C6D H6D 120.0
C5D C6D H6D 120.0
C6E C1E C2E 118.1(6)
C6E C1E P2 120.7(5)
C2E C1E P2 121.1(5)
C3E C2E C1E 120.2(7)
C3E C2E H2E 119.9
C1E C2E H2E 119.9
C4E C3E C2E 121.5(7)
C4E C3E H3E 119.2
C2E C3E H3E 119.2
C3E C4E C5E 119.0(7)
C3E C4E H4E 120.5
C5E C4E H4E 120.5
C4E C5E C6E 120.5(7)
C4E C5E H5E 119.8
C6E C5E H5E 119.8
C1E C6E C5E 120.7(6)
C1E C6E H6E 119.7
C5E C6E H6E 119.7
C2F C1F C6F 119.1(6)
C2F C1F P2 119.9(5)
C6F C1F P2 121.0(5)
C1F C2F C3F 120.4(6)
C1F C2F H2F 119.8
C3F C2F H2F 119.8
C4F C3F C2F 120.1(7)
C4F C3F H3F 120.0
C2F C3F H3F 120.0
C3F C4F C5F 120.8(7)
C3F C4F H4F 119.6
C5F C4F H4F 119.6
C6F C5F C4F 119.2(7)
C6F C5F H5F 120.4
C4F C5F H5F 120.4
C5F C6F C1F 120.3(7)
C5F C6F H6F 119.8
C1F C6F H6F 119.8
C2G C1G C6G 118.7(6)
C2G C1G P3 122.3(5)
C6G C1G P3 118.9(5)
C1G C2G C3G 120.5(6)
C1G C2G H2G 119.7
C3G C2G H2G 119.7
C4G C3G C2G 120.0(6)
C4G C3G H3G 120.0
C2G C3G H3G 120.0
C5G C4G C3G 119.7(6)
C5G C4G H4G 120.2
C3G C4G H4G 120.2
C4G C5G C6G 120.4(7)
C4G C5G H5G 119.8
C6G C5G H5G 119.8
C5G C6G C1G 120.7(7)
C5G C6G H6G 119.7
C1G C6G H6G 119.7
C6H C1H C2H 119.1(6)
C6H C1H P3 124.0(5)
C2H C1H P3 116.9(5)
C3H C2H C1H 119.6(6)
C3H C2H H2H 120.2
C1H C2H H2H 120.2
C4H C3H C2H 120.4(6)
C4H C3H H3H 119.8
C2H C3H H3H 119.8
C3H C4H C5H 120.5(6)
C3H C4H H4H 119.7
C5H C4H H4H 119.7
C6H C5H C4H 120.6(7)
C6H C5H H5H 119.7
C4H C5H H5H 119.7
C5H C6H C1H 119.7(6)
C5H C6H H6H 120.2
C1H C6H H6H 120.2
C2I C1I C6I 117.5(6)
C2I C1I P3 120.4(5)
C6I C1I P3 121.4(5)
C1I C2I C3I 120.9(6)
C1I C2I H2I 119.5
C3I C2I H2I 119.5
C4I C3I C2I 119.5(7)
C4I C3I H3I 120.2
C2I C3I H3I 120.2
C3I C4I C5I 120.9(7)
C3I C4I H4I 119.6
C5I C4I H4I 119.6
C6I C5I C4I 119.6(7)
C6I C5I H5I 120.2
C4I C5I H5I 120.2
C5I C6I C1I 121.4(6)
C5I C6I H6I 119.3
C1I C6I H6I 119.3
C2J C1J C6J 118.8(6)
C2J C1J P4 123.8(5)
C6J C1J P4 117.3(5)
C3J C2J C1J 121.1(7)
C3J C2J H2J 119.4
C1J C2J H2J 119.4
C2J C3J C4J 119.5(7)
C2J C3J H3J 120.2
C4J C3J H3J 120.2
C5J C4J C3J 120.9(7)
C5J C4J H4J 119.5
C3J C4J H4J 119.5
C4J C5J C6J 119.1(7)
C4J C5J H5J 120.4
C6J C5J H5J 120.4
C5J C6J C1J 120.5(7)
C5J C6J H6J 119.8
C1J C6J H6J 119.8
C2K C1K C6K 119.4(6)
C2K C1K P4 122.6(5)
C6K C1K P4 118.0(5)
C1K C2K C3K 120.1(7)
C1K C2K H2K 120.0
C3K C2K H2K 120.0
C4K C3K C2K 120.1(7)
C4K C3K H3K 120.0
C2K C3K H3K 120.0
C3K C4K C5K 120.8(7)
C3K C4K H4K 119.6
C5K C4K H4K 119.6
C4K C5K C6K 120.0(7)
C4K C5K H5K 120.0
C6K C5K H5K 120.0
C5K C6K C1K 119.7(6)
C5K C6K H6K 120.2
C1K C6K H6K 120.2
C6L C1L C2L 120.8(6)
C6L C1L P4 121.3(5)
C2L C1L P4 117.1(5)
C3L C2L C1L 118.6(7)
C3L C2L H2L 120.7
C1L C2L H2L 120.7
C4L C3L C2L 121.0(7)
C4L C3L H3L 119.5
C2L C3L H3L 119.5
C3L C4L C5L 119.9(7)
C3L C4L H4L 120.1
C5L C4L H4L 120.1
C4L C5L C6L 120.3(7)
C4L C5L H5L 119.9
C6L C5L H5L 119.9
C1L C6L C5L 119.4(6)
C1L C6L H6L 120.3
C5L C6L H6L 120.3
Cl3S C1W Cl2S 113.4(7)
Cl3S C1W Cl1S 108.9(6)
Cl2S C1W Cl1S 109.7(5)
Cl3S C1W H1W 108.2
Cl2S C1W H1W 108.2
Cl1S C1W H1W 108.2
Cl9S C3W Cl7S 110.2(5)
Cl9S C3W Cl8S 112.0(5)
Cl7S C3W Cl8S 109.4(5)
Cl9S C3W H3W 108.4
Cl7S C3W H3W 108.4
Cl8S C3W H3W 108.4
F3 C1S F1 107.7(8)
F3 C1S F2 105.6(7)
F1 C1S F2 106.9(7)
F3 C1S S1S 113.0(6)
F1 C1S S1S 111.8(6)
F2 C1S S1S 111.3(6)
F4 C2S F6 108.0(7)
F4 C2S F5 107.6(7)
F6 C2S F5 108.4(7)
F4 C2S S2S 111.3(6)
F6 C2S S2S 111.0(6)
F5 C2S S2S 110.4(6)
F7 C3S F9 112.4(13)
F7 C3S F8 110.1(9)
F9 C3S F8 110.0(10)
F7 C3S S3 109.8(9)
F9 C3S S3 107.5(7)
F8 C3S S3 106.8(8)
F11 C4S F10 104.6(11)
F11 C4S F12 106.4(10)
F10 C4S F12 108.4(10)
F11 C4S S3S 109.9(9)
F10 C4S S3S 112.4(8)
F12 C4S S3S 114.5(8)
O1S S1S O2S 114.2(3)
O1S S1S O3S 115.5(3)
O2S S1S O3S 113.8(3)
O1S S1S C1S 103.7(4)
O2S S1S C1S 103.7(4)
O3S S1S C1S 104.0(4)
O4S S2S O5S 116.0(3)
O4S S2S O6S 114.0(3)
O5S S2S O6S 114.4(3)
O4S S2S C2S 103.4(4)
O5S S2S C2S 103.9(4)
O6S S2S C2S 102.8(4)
O12S S3S O10S 114.6(5)
O12S S3S O11S 115.4(6)
O10S S3S O11S 113.7(4)
O12S S3S C4S 104.2(6)
O10S S3S C4S 106.8(5)
O11S S3S C4S 100.1(5)
S3 O7S Ag1 132.4(3)
Ag2 O1W H1O 102(5)
Ag2 O1W H2O 105(5)
H1O O1W H2O 114(7)
Cl5S C2W Cl4S 112.4(5)
Cl5S C2W Cl6S 108.8(5)
Cl4S C2W Cl6S 109.6(5)
Cl5S C2W H2W 108.6
Cl4S C2W H2W 108.6
Cl6S C2W H2W 108.6
Cl4A C2WA Cl5A 109.1(8)
Cl4A C2WA Cl6A 109.1(8)
Cl5A C2WA Cl6A 107.5(8)
Cl4A C2WA H2WA 110.4
Cl5A C2WA H2WA 110.4
Cl6A C2WA H2WA 110.4

loop_
_geom_bond_atom_site_label_1
_geom_bond_atom_site_label_2
_geom_bond_distance
Pt1 P2 2.2872(16)
Pt1 P1 2.3045(16)
Pt1 S1 2.3446(15)
Pt1 S2 2.3822(15)
Pt2 P3 2.2902(16)
Pt2 P4 2.2946(16)
Pt2 S1 2.3621(15)
Pt2 S2 2.3639(15)
Ag1 O7S 2.174(5)
Ag1 S1 2.4267(17)
Ag2 O1W 2.197(5)
Ag2 S1 2.3939(17)
P1 C1C 1.802(6)
P1 C1B 1.823(6)
P1 C1A 1.827(6)
P2 C1F 1.809(6)
P2 C1E 1.826(6)
P2 C1D 1.827(6)
P3 C1I 1.799(6)
P3 C1H 1.825(6)
P3 C1G 1.840(6)
P4 C1J 1.818(6)
P4 C1K 1.823(6)
P4 C1L 1.831(6)
S2 C1 1.834(7)
S3 O8S 1.400(7)
S3 O9S 1.419(7)
S3 O7S 1.448(5)
S3 C3S 1.865(12)
C1 C2 1.506(8)
C1 H1A 0.9800
C1 H1B 0.9800
C2 N1 1.451(8)
C2 H2A 0.9800
C2 H2B 0.9800
C3 N1 1.298(10)
C3 N2 1.318(9)
C3 H3 0.9400
C4 C5 1.321(13)
C4 N1 1.374(10)
C4 H4 0.9400
C5 N2 1.350(12)
C5 H5 0.9400
C6 N2 1.467(11)
C6 H6A 0.9700
C6 H6B 0.9700
C6 H6C 0.9700
C1A C2A 1.395(9)
C1A C6A 1.410(8)
C2A C3A 1.382(9)
C2A H2A1 0.9400
C3A C4A 1.375(10)
C3A H3A 0.9400
C4A C5A 1.366(10)
C4A H4A 0.9400
C5A C6A 1.394(9)
C5A H5A 0.9400
C6A H6A1 0.9400
C1B C2B 1.389(9)
C1B C6B 1.405(8)
C2B C3B 1.378(9)
C2B H2B1 0.9400
C3B C4B 1.365(10)
C3B H3B 0.9400
C4B C5B 1.361(10)
C4B H4B 0.9400
C5B C6B 1.393(9)
C5B H5B 0.9400
C6B H6B1 0.9400
C1C C2C 1.386(9)
C1C C6C 1.411(8)
C2C C3C 1.381(9)
C2C H2C 0.9400
C3C C4C 1.380(10)
C3C H3C 0.9400
C4C C5C 1.380(9)
C4C H4C 0.9400
C5C C6C 1.373(9)
C5C H5C 0.9400
C6C H6C1 0.9400
C1D C6D 1.380(9)
C1D C2D 1.397(9)
C2D C3D 1.376(9)
C2D H2D 0.9400
C3D C4D 1.379(10)
C3D H3D 0.9400
C4D C5D 1.378(11)
C4D H4D 0.9400
C5D C6D 1.384(10)
C5D H5D 0.9400
C6D H6D 0.9400
C1E C6E 1.382(9)
C1E C2E 1.389(8)
C2E C3E 1.383(9)
C2E H2E 0.9400
C3E C4E 1.355(10)
C3E H3E 0.9400
C4E C5E 1.375(10)
C4E H4E 0.9400
C5E C6E 1.389(9)
C5E H5E 0.9400
C6E H6E 0.9400
C1F C2F 1.373(9)
C1F C6F 1.417(8)
C2F C3F 1.382(9)
C2F H2F 0.9400
C3F C4F 1.377(10)
C3F H3F 0.9400
C4F C5F 1.385(10)
C4F H4F 0.9400
C5F C6F 1.378(9)
C5F H5F 0.9400
C6F H6F 0.9400
C1G C2G 1.381(8)
C1G C6G 1.387(9)
C2G C3G 1.389(9)
C2G H2G 0.9400
C3G C4G 1.381(9)
C3G H3G 0.9400
C4G C5G 1.373(9)
C4G H4G 0.9400
C5G C6G 1.378(9)
C5G H5G 0.9400
C6G H6G 0.9400
C1H C6H 1.397(8)
C1H C2H 1.400(8)
C2H C3H 1.384(8)
C2H H2H 0.9400
C3H C4H 1.358(9)
C3H H3H 0.9400
C4H C5H 1.377(10)
C4H H4H 0.9400
C5H C6H 1.372(9)
C5H H5H 0.9400
C6H H6H 0.9400
C1I C2I 1.381(8)
C1I C6I 1.396(8)
C2I C3I 1.388(9)
C2I H2I 0.9400
C3I C4I 1.359(10)
C3I H3I 0.9400
C4I C5I 1.370(10)
C4I H4I 0.9400
C5I C6I 1.362(9)
C5I H5I 0.9400
C6I H6I 0.9400
C1J C2J 1.384(8)
C1J C6J 1.395(9)
C2J C3J 1.371(9)
C2J H2J 0.9400
C3J C4J 1.383(10)
C3J H3J 0.9400
C4J C5J 1.377(10)
C4J H4J 0.9400
C5J C6J 1.389(9)
C5J H5J 0.9400
C6J H6J 0.9400
C1K C2K 1.381(8)
C1K C6K 1.393(9)
C2K C3K 1.384(9)
C2K H2K 0.9400
C3K C4K 1.364(10)
C3K H3K 0.9400
C4K C5K 1.367(10)
C4K H4K 0.9400
C5K C6K 1.385(9)
C5K H5K 0.9400
C6K H6K 0.9400
C1L C6L 1.376(8)
C1L C2L 1.401(9)
C2L C3L 1.384(9)
C2L H2L 0.9400
C3L C4L 1.375(10)
C3L H3L 0.9400
C4L C5L 1.382(10)
C4L H4L 0.9400
C5L C6L 1.391(9)
C5L H5L 0.9400
C6L H6L 0.9400
C1W Cl3S 1.713(8)
C1W Cl2S 1.728(12)
C1W Cl1S 1.808(11)
C1W H1W 0.9900
C3W Cl9S 1.735(9)
C3W Cl7S 1.739(8)
C3W Cl8S 1.745(9)
C3W H3W 0.9900
C1S F3 1.319(9)
C1S F1 1.327(9)
C1S F2 1.329(8)
C1S S1S 1.798(8)
C2S F4 1.315(9)
C2S F6 1.324(9)
C2S F5 1.329(9)
C2S S2S 1.819(8)
C3S F7 1.226(11)
C3S F9 1.302(13)
C3S F8 1.313(10)
C4S F11 1.289(12)
C4S F10 1.292(12)
C4S F12 1.302(11)
C4S S3S 1.775(11)
S1S O1S 1.431(5)
S1S O2S 1.435(5)
S1S O3S 1.436(5)
S2S O4S 1.419(5)
S2S O5S 1.423(5)
S2S O6S 1.433(5)
S3S O12S 1.380(7)
S3S O10S 1.422(6)
S3S O11S 1.434(7)
O1W H1O 0.85(2)
O1W H2O 0.85(2)
Cl4S C2W 1.735(7)
Cl5S C2W 1.734(8)
Cl6S C2W 1.759(8)
C2W H2W 0.9900
Cl4A C2WA 1.749(10)
Cl5A C2WA 1.752(10)
Cl6A C2WA 1.754(10)
C2WA H2WA 0.9900

loop_
_geom_hbond_atom_site_label_D
_geom_hbond_atom_site_label_H
_geom_hbond_atom_site_label_A
_geom_hbond_distance_DH
_geom_hbond_distance_HA
_geom_hbond_distance_DA
_geom_hbond_angle_DHA
_geom_hbond_site_symmetry_A
O1W H1O O2S 0.85(2) 1.96(4) 2.761(7) 157(7) .
O1W H2O O11S 0.85(2) 1.86(3) 2.703(8) 169(7) 1_655
